data_7101825
loop_
_publ_author_name
'Kojima, Takahiro'
'Nishida, Jun-Ichi'
'Tokito, Shizuo'
'Tada, Hirokazu'
'Yamashita, Yoshiro'

_publ_section_title
;
 Organic field-effect transistors based on heterocyclic co-oligomers
 containing a pyrazine ring.
;
_journal_issue 14
_journal_name_full 'Chemical communications (Cambridge, England)'
_journal_page_first 1430
_journal_page_last 1432
_journal_paper_doi 10.1039/b617573b
_journal_year 2007
_chemical_formula_sum 'C26 H14 F6 N2 S2'
_chemical_formula_weight 532.52
_space_group_IT_number 2
_symmetry_cell_setting triclinic
_symmetry_Int_Tables_number 2
_symmetry_space_group_name_Hall '-P 1'
_symmetry_space_group_name_H-M 'P -1'
_cell_angle_alpha 99.68(5)
_cell_angle_beta 89.06(5)
_cell_angle_gamma 105.91(4)
_cell_formula_units_Z 2
_cell_length_a 6.176(6)
_cell_length_b 9.17(1)
_cell_length_c 20.01(3)
_cell_measurement_reflns_used 9058
_cell_measurement_temperature 93.2
_cell_measurement_theta_max 27.5
_cell_measurement_theta_min 3.1
_cell_volume 1074(7)
_computing_cell_refinement PROCESS-AUTO
_computing_data_collection PROCESS-AUTO
_computing_data_reduction 'teXsan Ver. 1.11'
_computing_publication_material 'teXsan Ver. 1.11'
_computing_structure_refinement 'teXsan Ver. 1.10'
_computing_structure_solution SIR97
_diffrn_detector_area_resol_mean 10.00
_diffrn_measured_fraction_theta_full 0.9504
_diffrn_measured_fraction_theta_max 0.9504
_diffrn_measurement_device_type 'Rigaku RAXIS-RAPID Imaging Plate'
_diffrn_measurement_method \w
_diffrn_radiation_type 'Mo K\a'
_diffrn_radiation_wavelength 0.7107
_diffrn_reflns_av_R_equivalents 0.019
_diffrn_reflns_limit_h_max 7
_diffrn_reflns_limit_h_min -8
_diffrn_reflns_limit_k_max 11
_diffrn_reflns_limit_k_min -9
_diffrn_reflns_limit_l_max 25
_diffrn_reflns_limit_l_min -25
_diffrn_reflns_number 9653
_diffrn_reflns_theta_full 27.49
_diffrn_reflns_theta_max 27.49
_exptl_absorpt_coefficient_mu 0.320
_exptl_absorpt_correction_T_max 0.984
_exptl_absorpt_correction_T_min 0.761
_exptl_absorpt_correction_type multi-scan
_exptl_absorpt_process_details '(Higashi, 1995)'
_exptl_crystal_colour yellow
_exptl_crystal_density_diffrn 1.646
_exptl_crystal_density_method 'not measured'
_exptl_crystal_description platelet
_exptl_crystal_size_max 0.700
_exptl_crystal_size_mid 0.600
_exptl_crystal_size_min 0.050
_refine_diff_density_max 0.56
_refine_diff_density_min -0.31
_refine_ls_extinction_method none
_refine_ls_goodness_of_fit_ref 1.311
_refine_ls_hydrogen_treatment noref
_refine_ls_number_parameters 325
_refine_ls_number_reflns 4641
_refine_ls_R_factor_gt 0.0444
_refine_ls_shift/su_max 0.0006
_refine_ls_structure_factor_coef Fsqd
_refine_ls_weighting_details 'w = 1/[\s^2^(Fo^2^) + (0.08000(Max(Fo^2^,0) + 2Fc^2^)/3)^2^]'
_refine_ls_weighting_scheme calc
_refine_ls_wR_factor_ref 0.1478
_reflns_number_gt 3918
_reflns_number_total 4641
_reflns_threshold_expression F^2^>2.0\s(F^2^)
_cod_data_source_file b617573b.txt
_cod_data_source_block 3
_cod_original_sg_symbol_H-M 'P -1 '
_cod_original_formula_sum 'C26 H14 F6 N2 S2 '
_cod_database_code 7101825

loop_
_symmetry_equiv_pos_as_xyz
x,y,z
-x,-y,-z

loop_
_atom_site_label
_atom_site_type_symbol
_atom_site_fract_x
_atom_site_fract_y
_atom_site_fract_z
_atom_site_U_iso_or_equiv
_atom_site_adp_type
_atom_site_occupancy
_atom_site_calc_flag
S(1) S 0.64906(8) 0.12132(6) 0.36711(3) 0.0163(1) Uani 1.00 d
S(2) S 0.73694(8) -0.41236(6) 0.33823(3) 0.0145(1) Uani 1.00 d
F(1) F 0.0129(3) 0.1142(2) 0.05012(8) 0.0335(4) Uani 1.00 d
F(2) F -0.1772(2) 0.2360(2) 0.11709(7) 0.0273(4) Uani 1.00 d
F(3) F 0.1567(2) 0.3529(2) 0.09042(7) 0.0247(4) Uani 1.00 d
F(4) F 0.2062(3) -0.3412(2) 0.02314(9) 0.0396(5) Uani 1.00 d
F(5) F 0.5116(3) -0.1878(2) -0.00143(9) 0.0476(5) Uani 1.00 d
F(6) F 0.2992(3) -0.1087(2) 0.07370(9) 0.0504(6) Uani 1.00 d
N(1) N 0.9981(3) 0.1174(2) 0.46368(10) 0.0176(5) Uani 1.00 d
N(2) N 1.2000(3) -0.5174(2) 0.52560(9) 0.0149(4) Uani 1.00 d
C(1) C 1.1723(4) 0.1255(2) 0.5030(1) 0.0170(5) Uani 1.00 d
C(2) C 0.8214(3) -0.0085(2) 0.4605(1) 0.0148(5) Uani 1.00 d
C(3) C 0.6311(4) -0.0185(2) 0.4166(1) 0.0149(5) Uani 1.00 d
C(4) C 0.4267(3) -0.1280(2) 0.4059(1) 0.0160(5) Uani 1.00 d
C(5) C 0.2877(3) -0.1008(2) 0.3572(1) 0.0161(5) Uani 1.00 d
C(6) C 0.3854(3) 0.0291(2) 0.3302(1) 0.0153(5) Uani 1.00 d
C(7) C 0.2967(3) 0.0857(2) 0.2755(1) 0.0149(5) Uani 1.00 d
C(8) C 0.0671(4) 0.0267(3) 0.2553(1) 0.0188(5) Uani 1.00 d
C(9) C -0.0159(4) 0.0703(3) 0.2012(1) 0.0193(5) Uani 1.00 d
C(10) C 0.1227(3) 0.1761(2) 0.1655(1) 0.0160(5) Uani 1.00 d
C(11) C 0.3498(4) 0.2360(2) 0.1850(1) 0.0165(5) Uani 1.00 d
C(12) C 0.4341(4) 0.1916(2) 0.2392(1) 0.0176(5) Uani 1.00 d
C(13) C 0.0303(4) 0.2187(3) 0.1059(1) 0.0190(5) Uani 1.00 d
C(14) C 1.1697(3) -0.5126(2) 0.4605(1) 0.0148(5) Uani 1.00 d
C(15) C 0.9714(3) -0.4953(2) 0.4338(1) 0.0137(5) Uani 1.00 d
C(16) C 0.9470(3) -0.4850(2) 0.3629(1) 0.0143(5) Uani 1.00 d
C(17) C 1.0759(3) -0.5191(2) 0.3090(1) 0.0155(5) Uani 1.00 d
C(18) C 1.0067(3) -0.4827(2) 0.2483(1) 0.0149(5) Uani 1.00 d
C(19) C 0.8268(3) -0.4225(2) 0.2553(1) 0.0125(5) Uani 1.00 d
C(20) C 0.7155(3) -0.3697(2) 0.2035(1) 0.0130(5) Uani 1.00 d
C(21) C 0.7733(4) -0.3944(3) 0.1354(1) 0.0189(5) Uani 1.00 d
C(22) C 0.6701(4) -0.3456(3) 0.0862(1) 0.0209(6) Uani 1.00 d
C(23) C 0.5030(4) -0.2710(3) 0.1041(1) 0.0183(5) Uani 1.00 d
C(24) C 0.4454(4) -0.2449(2) 0.1712(1) 0.0173(5) Uani 1.00 d
C(25) C 0.5510(3) -0.2930(2) 0.2205(1) 0.0166(5) Uani 1.00 d
C(26) C 0.3833(4) -0.2248(3) 0.0503(1) 0.0227(6) Uani 1.00 d
H(1) H 0.5961 0.2279 0.2516 0.0285 Uiso 1.00 calc
H(2) H 0.4470 0.3201 0.1627 0.0285 Uiso 1.00 calc
H(3) H -0.1685 0.0302 0.1849 0.0285 Uiso 1.00 calc
H(4) H -0.0288 -0.0569 0.2802 0.0285 Uiso 1.00 calc
H(5) H 0.7054 -0.3649 0.0386 0.0285 Uiso 1.00 calc
H(6) H 0.8942 -0.4441 0.1232 0.0285 Uiso 1.00 calc
H(7) H 0.5087 -0.2722 0.2681 0.0285 Uiso 1.00 calc
H(8) H 0.3164 -0.1982 0.1833 0.0285 Uiso 1.00 calc
H(9) H 1.2028 -0.5733 0.3109 0.0285 Uiso 1.00 calc
H(10) H 1.0874 -0.5024 0.2049 0.0285 Uiso 1.00 calc
H(11) H 0.3991 -0.2082 0.4310 0.0285 Uiso 1.00 calc
H(12) H 0.1405 -0.1663 0.3410 0.0285 Uiso 1.00 calc
H(13) H 1.2868 -0.5311 0.4315 0.0285 Uiso 1.00 calc
H(14) H 1.3040 0.2102 0.5049 0.0285 Uiso 1.00 calc

loop_
_atom_site_aniso_label
_atom_site_aniso_U_11
_atom_site_aniso_U_22
_atom_site_aniso_U_33
_atom_site_aniso_U_12
_atom_site_aniso_U_13
_atom_site_aniso_U_23
S(1) 0.0158(3) 0.0141(3) 0.0187(3) 0.0015(2) -0.0029(2) 0.0065(2)
S(2) 0.0156(3) 0.0182(3) 0.0108(3) 0.0049(2) 0.0014(2) 0.0050(2)
F(1) 0.0552(10) 0.0315(8) 0.0168(8) 0.0222(7) -0.0108(7) -0.0062(6)
F(2) 0.0216(7) 0.0412(8) 0.0238(8) 0.0130(6) -0.0007(6) 0.0112(7)
F(3) 0.0293(7) 0.0268(7) 0.0218(8) 0.0084(6) -0.0008(6) 0.0129(6)
F(4) 0.0351(9) 0.0461(9) 0.0351(10) 0.0011(7) -0.0164(7) 0.0152(8)
F(5) 0.0330(9) 0.087(1) 0.035(1) 0.0170(9) 0.0066(7) 0.0428(10)
F(6) 0.086(1) 0.051(1) 0.0317(10) 0.051(1) -0.0137(9) 0.0022(8)
N(1) 0.0199(9) 0.0149(8) 0.0173(10) 0.0028(7) -0.0019(7) 0.0039(7)
N(2) 0.0170(9) 0.0141(8) 0.0139(9) 0.0042(7) 0.0003(7) 0.0036(7)
C(1) 0.0185(10) 0.0133(9) 0.019(1) 0.0029(8) -0.0019(8) 0.0033(8)
C(2) 0.018(1) 0.0135(10) 0.014(1) 0.0061(8) 0.0013(8) 0.0029(8)
C(3) 0.020(1) 0.0123(9) 0.013(1) 0.0046(8) 0.0006(8) 0.0035(8)
C(4) 0.019(1) 0.0132(9) 0.017(1) 0.0052(8) -0.0001(8) 0.0038(8)
C(5) 0.0149(10) 0.0144(10) 0.016(1) 0.0002(8) -0.0004(8) 0.0020(8)
C(6) 0.0156(10) 0.0151(10) 0.014(1) 0.0027(8) 0.0004(8) 0.0021(8)
C(7) 0.0177(10) 0.0123(9) 0.015(1) 0.0045(8) 0.0002(8) 0.0009(8)
C(8) 0.018(1) 0.018(1) 0.019(1) 0.0020(9) 0.0007(8) 0.0057(9)
C(9) 0.016(1) 0.021(1) 0.020(1) 0.0026(9) -0.0026(8) 0.0038(9)
C(10) 0.019(1) 0.0152(10) 0.014(1) 0.0055(8) 0.0004(8) 0.0007(8)
C(11) 0.019(1) 0.0152(10) 0.017(1) 0.0063(8) 0.0007(8) 0.0059(8)
C(12) 0.016(1) 0.0171(10) 0.019(1) 0.0029(8) -0.0004(8) 0.0050(9)
C(13) 0.022(1) 0.022(1) 0.015(1) 0.0076(9) -0.0003(8) 0.0026(9)
C(14) 0.0171(10) 0.0145(10) 0.014(1) 0.0047(8) 0.0017(8) 0.0051(8)
C(15) 0.0169(10) 0.0096(9) 0.015(1) 0.0027(8) 0.0004(8) 0.0043(8)
C(16) 0.0159(10) 0.0115(9) 0.015(1) 0.0023(8) -0.0004(8) 0.0032(8)
C(17) 0.0170(10) 0.0134(9) 0.016(1) 0.0035(8) 0.0005(8) 0.0036(8)
C(18) 0.017(1) 0.0140(9) 0.013(1) 0.0046(8) 0.0020(8) 0.0014(8)
C(19) 0.0148(9) 0.0097(9) 0.0134(10) 0.0026(8) 0.0008(7) 0.0036(7)
C(20) 0.0152(10) 0.0108(9) 0.013(1) 0.0027(8) 0.0009(7) 0.0035(8)
C(21) 0.020(1) 0.024(1) 0.014(1) 0.0088(9) 0.0029(8) 0.0052(9)
C(22) 0.026(1) 0.027(1) 0.012(1) 0.0098(10) 0.0032(9) 0.0060(9)
C(23) 0.020(1) 0.0166(10) 0.017(1) 0.0010(8) -0.0003(8) 0.0053(8)
C(24) 0.017(1) 0.0168(10) 0.019(1) 0.0052(8) 0.0002(8) 0.0053(9)
C(25) 0.0165(10) 0.019(1) 0.014(1) 0.0036(8) 0.0026(8) 0.0031(8)
C(26) 0.025(1) 0.027(1) 0.016(1) 0.0065(10) 0.0014(9) 0.0068(9)

loop_
_atom_type_symbol
_atom_type_description
_atom_type_scat_dispersion_real
_atom_type_scat_dispersion_imag
_atom_type_scat_source
C C 0.003 0.002
;International Tables for Crystallography
(1992, Vol. C, Tables 4.2.6.8 and 6.1.1.1)
;
H H 0.000 0.000
;International Tables for Crystallography
(1992, Vol. C, Table 6.1.1.2)
;
N N 0.006 0.003
;International Tables for Crystallography
(1992, Vol. C, Tables 4.2.6.8 and 6.1.1.1)
;
S S 0.125 0.123
;International Tables for Crystallography
(1992, Vol. C, Tables 4.2.6.8 and 6.1.1.1)
;
F F 0.017 0.010
;International Tables for Crystallography
(1992, Vol. C, Tables 4.2.6.8 and 6.1.1.1)
;

loop_
_geom_angle_atom_site_label_1
_geom_angle_atom_site_label_2
_geom_angle_atom_site_label_3
_geom_angle
_geom_angle_site_symmetry_1
_geom_angle_site_symmetry_3
_geom_angle_publ_flag
C(3) S(1) C(6) 92.1(1) . . yes
C(16) S(2) C(19) 92.1(1) . . yes
C(1) N(1) C(2) 117.0(2) . . yes
C(14) N(2) C(15) 116.6(2) . 2_746 yes
N(1) C(1) C(2) 122.6(2) . 2_756 yes
N(1) C(1) H(14) 119.7 . . no
C(2) C(1) H(14) 117.6 2_756 . no
N(1) C(2) C(1) 120.4(2) . 2_756 yes
N(1) C(2) C(3) 117.0(2) . . yes
C(1) C(2) C(3) 122.5(2) 2_756 . yes
S(1) C(3) C(2) 119.4(2) . . yes
S(1) C(3) C(4) 110.8(2) . . yes
C(2) C(3) C(4) 129.8(2) . . yes
C(3) C(4) C(5) 113.2(2) . . yes
C(3) C(4) H(11) 117.5 . . no
C(5) C(4) H(11) 129.3 . . no
C(4) C(5) C(6) 113.2(2) . . yes
C(4) C(5) H(12) 126.1 . . no
C(6) C(5) H(12) 120.6 . . no
S(1) C(6) C(5) 110.8(2) . . yes
S(1) C(6) C(7) 121.3(2) . . yes
C(5) C(6) C(7) 127.9(2) . . yes
C(6) C(7) C(8) 119.8(2) . . yes
C(6) C(7) C(12) 122.3(2) . . yes
C(8) C(7) C(12) 117.8(2) . . yes
C(7) C(8) C(9) 120.7(2) . . yes
C(7) C(8) H(4) 116.7 . . no
C(9) C(8) H(4) 122.3 . . no
C(8) C(9) C(10) 120.9(2) . . yes
C(8) C(9) H(3) 123.3 . . no
C(10) C(9) H(3) 115.8 . . no
C(9) C(10) C(11) 119.0(2) . . yes
C(9) C(10) C(13) 120.0(2) . . yes
C(11) C(10) C(13) 120.9(2) . . yes
C(10) C(11) C(12) 120.1(2) . . yes
C(10) C(11) H(2) 119.4 . . no
C(12) C(11) H(2) 120.1 . . no
C(7) C(12) C(11) 121.4(2) . . yes
C(7) C(12) H(1) 117.7 . . no
C(11) C(12) H(1) 120.8 . . no
F(1) C(13) F(2) 106.4(2) . . yes
F(1) C(13) F(3) 106.5(2) . . yes
F(1) C(13) C(10) 113.1(2) . . yes
F(2) C(13) F(3) 106.2(2) . . yes
F(2) C(13) C(10) 111.4(2) . . yes
F(3) C(13) C(10) 112.7(2) . . yes
N(2) C(14) C(15) 123.3(2) . . yes
N(2) C(14) H(13) 115.8 . . no
C(15) C(14) H(13) 120.8 . . no
N(2) C(15) C(14) 120.2(2) 2_746 . yes
N(2) C(15) C(16) 118.0(2) 2_746 . yes
C(14) C(15) C(16) 121.8(2) . . yes
S(2) C(16) C(15) 119.1(2) . . yes
S(2) C(16) C(17) 111.1(2) . . yes
C(15) C(16) C(17) 129.7(2) . . yes
C(16) C(17) C(18) 112.5(2) . . yes
C(16) C(17) H(9) 124.6 . . no
C(18) C(17) H(9) 122.8 . . no
C(17) C(18) C(19) 113.9(2) . . yes
C(17) C(18) H(10) 120.4 . . no
C(19) C(18) H(10) 125.7 . . no
S(2) C(19) C(18) 110.3(2) . . yes
S(2) C(19) C(20) 121.4(2) . . yes
C(18) C(19) C(20) 128.2(2) . . yes
C(19) C(20) C(21) 120.6(2) . . yes
C(19) C(20) C(25) 121.3(2) . . yes
C(21) C(20) C(25) 118.0(2) . . yes
C(20) C(21) C(22) 121.3(2) . . yes
C(20) C(21) H(6) 118.7 . . no
C(22) C(21) H(6) 120.0 . . no
C(21) C(22) C(23) 119.8(2) . . yes
C(21) C(22) H(5) 122.0 . . no
C(23) C(22) H(5) 118.1 . . no
C(22) C(23) C(24) 119.5(2) . . yes
C(22) C(23) C(26) 119.8(2) . . yes
C(24) C(23) C(26) 120.7(2) . . yes
C(23) C(24) C(25) 120.4(2) . . yes
C(23) C(24) H(8) 119.2 . . no
C(25) C(24) H(8) 120.2 . . no
C(20) C(25) C(24) 120.9(2) . . yes
C(20) C(25) H(7) 119.9 . . no
C(24) C(25) H(7) 119.1 . . no
F(4) C(26) F(5) 105.5(2) . . yes
F(4) C(26) F(6) 105.5(2) . . yes
F(4) C(26) C(23) 111.1(2) . . yes
F(5) C(26) F(6) 108.1(2) . . yes
F(5) C(26) C(23) 113.3(2) . . yes
F(6) C(26) C(23) 112.8(2) . . yes

loop_
_geom_bond_atom_site_label_1
_geom_bond_atom_site_label_2
_geom_bond_distance
_geom_bond_site_symmetry_2
_geom_bond_publ_flag
S(1) C(3) 1.727(2) . yes
S(1) C(6) 1.728(2) . yes
S(2) C(16) 1.725(3) . yes
S(2) C(19) 1.737(2) . yes
F(1) C(13) 1.329(3) . yes
F(2) C(13) 1.345(3) . yes
F(3) C(13) 1.347(3) . yes
F(4) C(26) 1.347(3) . yes
F(5) C(26) 1.325(3) . yes
F(6) C(26) 1.324(3) . yes
N(1) C(1) 1.321(3) . yes
N(1) C(2) 1.347(3) . yes
N(2) C(14) 1.329(3) . yes
N(2) C(15) 1.343(3) 2_746 yes
C(1) C(2) 1.405(3) 2_756 yes
C(1) H(14) 0.955 . no
C(2) C(3) 1.453(3) . yes
C(3) C(4) 1.375(3) . yes
C(4) C(5) 1.405(3) . yes
C(4) H(11) 0.935 . no
C(5) C(6) 1.374(3) . yes
C(5) H(12) 0.969 . no
C(6) C(7) 1.461(3) . yes
C(7) C(8) 1.411(3) . yes
C(7) C(12) 1.399(3) . yes
C(8) C(9) 1.367(3) . yes
C(8) H(4) 1.028 . no
C(9) C(10) 1.394(3) . yes
C(9) H(3) 0.953 . no
C(10) C(11) 1.395(3) . yes
C(10) C(13) 1.483(3) . yes
C(11) C(12) 1.377(3) . yes
C(11) H(2) 1.004 . no
C(12) H(1) 0.985 . no
C(14) C(15) 1.403(3) . yes
C(14) H(13) 0.953 . no
C(15) C(16) 1.451(3) . yes
C(16) C(17) 1.375(3) . yes
C(17) C(18) 1.414(3) . yes
C(17) H(9) 1.041 . no
C(18) C(19) 1.366(3) . yes
C(18) H(10) 1.009 . no
C(19) C(20) 1.468(3) . yes
C(20) C(21) 1.402(3) . yes
C(20) C(25) 1.394(3) . yes
C(21) C(22) 1.378(3) . yes
C(21) H(6) 0.984 . no
C(22) C(23) 1.398(3) . yes
C(22) H(5) 0.973 . no
C(23) C(24) 1.382(3) . yes
C(23) C(26) 1.496(3) . yes
C(24) C(25) 1.385(3) . yes
C(24) H(8) 1.011 . no
C(25) H(7) 0.985 . no

loop_
_geom_contact_atom_site_label_1
_geom_contact_atom_site_label_2
_geom_contact_distance
_geom_contact_site_symmetry_2
S(1) C(15) 3.575(2) 1_565
S(1) C(8) 3.580(3) 1_655
S(1) C(16) 3.589(2) 1_565
F(1) F(1) 2.618(3) 2_555
F(1) F(5) 3.012(4) 2_655
F(1) F(6) 3.140(3) .
F(1) F(6) 3.149(3) 2_555
F(1) F(4) 3.309(2) 2_555
F(1) F(5) 3.573(3) 1_455
F(2) F(5) 3.022(3) 2_555
F(2) F(4) 3.140(2) 2_555
F(2) C(11) 3.202(4) 1_455
F(2) C(18) 3.326(3) 1_465
F(2) C(12) 3.392(3) 1_455
F(2) C(21) 3.444(3) 1_465
F(2) C(26) 3.578(3) 2_555
F(3) F(4) 3.186(3) 2_555
F(3) F(5) 3.215(3) 2_655
F(3) F(4) 3.250(2) 1_565
F(3) C(18) 3.491(2) 1_465
F(3) C(23) 3.494(3) 1_565
F(4) F(4) 3.307(3) 2_545
F(4) C(21) 3.447(3) 1_455
F(4) C(13) 3.474(3) 2_555
F(4) C(22) 3.516(4) 1_455
F(4) C(22) 3.559(3) 2_645
F(5) F(6) 3.221(3) 2_655
F(5) F(5) 3.478(4) 2_655
F(5) C(13) 3.536(4) 2_655
F(6) C(10) 3.357(3) .
F(6) C(11) 3.488(3) .
N(1) N(2) 3.267(2) 1_565
N(1) C(14) 3.277(3) 1_565
N(1) C(5) 3.485(3) 1_655
N(2) C(1) 3.188(3) 1_545
C(1) C(5) 3.469(3) 1_655
C(1) C(4) 3.469(3) 1_655
C(1) C(14) 3.566(3) 1_565
C(2) C(4) 3.295(3) 2_656
C(5) C(16) 3.594(3) 1_455
C(10) C(18) 3.535(3) 1_465
C(18) C(25) 3.420(4) 1_655
C(18) C(24) 3.498(3) 1_655

loop_
_geom_torsion_atom_site_label_1
_geom_torsion_atom_site_label_2
_geom_torsion_atom_site_label_3
_geom_torsion_atom_site_label_4
_geom_torsion
_geom_torsion_site_symmetry_2
_geom_torsion_site_symmetry_3
_geom_torsion_site_symmetry_4
_geom_torsion_publ_flag
S(1) C(3) C(2) N(1) 4.6(3) . . . yes
S(1) C(3) C(2) C(1) -173.6(2) . . 2_756 yes
S(1) C(3) C(4) C(5) 1.2(2) . . . yes
S(1) C(6) C(5) C(4) -1.6(2) . . . yes
S(1) C(6) C(7) C(8) -168.0(2) . . . yes
S(1) C(6) C(7) C(12) 15.6(3) . . . yes
S(2) C(16) C(15) N(2) 15.5(3) . . 2_746 yes
S(2) C(16) C(15) C(14) -162.4(2) . . . yes
S(2) C(16) C(17) C(18) 1.4(2) . . . yes
S(2) C(19) C(18) C(17) -0.8(2) . . . yes
S(2) C(19) C(20) C(21) -172.8(2) . . . yes
S(2) C(19) C(20) C(25) 7.6(3) . . . yes
F(1) C(13) C(10) C(9) -79.0(3) . . . yes
F(1) C(13) C(10) C(11) 98.5(2) . . . yes
F(2) C(13) C(10) C(9) 40.9(3) . . . yes
F(2) C(13) C(10) C(11) -141.6(2) . . . yes
F(3) C(13) C(10) C(9) 160.2(2) . . . yes
F(3) C(13) C(10) C(11) -22.3(3) . . . yes
F(4) C(26) C(23) C(22) 86.3(3) . . . yes
F(4) C(26) C(23) C(24) -91.7(3) . . . yes
F(5) C(26) C(23) C(22) -32.2(3) . . . yes
F(5) C(26) C(23) C(24) 149.8(2) . . . yes
F(6) C(26) C(23) C(22) -155.4(2) . . . yes
F(6) C(26) C(23) C(24) 26.6(3) . . . yes
N(1) C(1) C(2) C(3) -179.1(2) . 2_756 2_756 yes
N(1) C(2) C(3) C(4) -176.6(2) . . . yes
N(2) C(14) C(15) C(16) 177.7(2) . . . yes
N(2) C(15) C(16) C(17) 167.8(2) 2_746 2_746 2_746 yes
C(1) N(1) C(2) C(3) -179.2(2) . . . yes
C(1) C(2) C(3) C(4) -5.3(4) 2_756 2_756 2_756 yes
C(2) C(3) S(1) C(6) 177.3(2) . . . yes
C(2) C(3) C(4) C(5) -177.8(2) . . . yes
C(3) S(1) C(6) C(5) 1.9(2) . . . yes
C(3) S(1) C(6) C(7) -175.2(2) . . . yes
C(3) C(4) C(5) C(6) 0.3(3) . . . yes
C(4) C(3) S(1) C(6) -1.7(2) . . . yes
C(4) C(5) C(6) C(7) 175.3(2) . . . yes
C(5) C(6) C(7) C(8) 15.4(3) . . . yes
C(5) C(6) C(7) C(12) -161.0(2) . . . yes
C(6) C(7) C(8) C(9) -175.5(2) . . . yes
C(6) C(7) C(12) C(11) 175.8(2) . . . yes
C(7) C(8) C(9) C(10) -1.2(3) . . . yes
C(7) C(12) C(11) C(10) 0.4(3) . . . yes
C(8) C(7) C(12) C(11) -0.7(3) . . . yes
C(8) C(9) C(10) C(11) 1.0(3) . . . yes
C(8) C(9) C(10) C(13) 178.5(2) . . . yes
C(9) C(8) C(7) C(12) 1.1(3) . . . yes
C(9) C(10) C(11) C(12) -0.5(3) . . . yes
C(12) C(11) C(10) C(13) -178.0(2) . . . yes
C(14) N(2) C(15) C(16) 177.8(2) . 2_746 2_746 yes
C(14) C(15) C(16) C(17) 14.3(3) . . . yes
C(15) C(16) S(2) C(19) 175.7(2) . . . yes
C(15) C(16) C(17) C(18) -175.5(2) . . . yes
C(16) S(2) C(19) C(18) 1.4(2) . . . yes
C(16) S(2) C(19) C(20) -178.2(2) . . . yes
C(16) C(17) C(18) C(19) -0.4(3) . . . yes
C(17) C(16) S(2) C(19) -1.6(2) . . . yes
C(17) C(18) C(19) C(20) 178.7(2) . . . yes
C(18) C(19) C(20) C(21) 7.8(3) . . . yes
C(18) C(19) C(20) C(25) -171.9(2) . . . yes
C(19) C(20) C(21) C(22) 180.0(2) . . . yes
C(19) C(20) C(25) C(24) -179.4(2) . . . yes
C(20) C(21) C(22) C(23) -0.6(3) . . . yes
C(20) C(25) C(24) C(23) -0.6(3) . . . yes
C(21) C(20) C(25) C(24) 1.0(3) . . . yes
C(21) C(22) C(23) C(24) 1.0(3) . . . yes
C(21) C(22) C(23) C(26) -177.1(2) . . . yes
C(22) C(21) C(20) C(25) -0.4(3) . . . yes
C(22) C(23) C(24) C(25) -0.4(3) . . . yes
C(25) C(24) C(23) C(26) 177.6(2) . . . yes
C(25) C(24) C(23) C(26) 177.6(2) . . . yes
